data_1516094
loop_
_publ_author_name
'Benniston, Andrew C.'
'Winstanley, Thomas P. L.'
'Lemmetyinen, Helge'
'Tkachenko, Nikolai V.'
'Harrington, Ross W.'
'Wills, Corinne'

_publ_section_title
;
 Large Stokes shift fluorescent dyes based on a highly substituted
 terephthalic acid core.
;
_journal_issue 6
_journal_name_full 'Organic letters'
_journal_page_first 1374
_journal_page_last 1377
_journal_paper_doi 10.1021/ol300038e
_journal_volume 14
_journal_year 2012
_chemical_formula_moiety 'C32 H26 O8'
_chemical_formula_sum 'C32 H26 O8'
_chemical_formula_weight 538.53
_chemical_name_systematic
;
 ?
;
_space_group_IT_number 2
_symmetry_cell_setting triclinic
_symmetry_space_group_name_Hall '-P 1'
_symmetry_space_group_name_H-M 'P -1'
_atom_sites_solution_hydrogens difmap
_atom_sites_solution_primary direct
_atom_sites_solution_secondary difmap
_audit_creation_method SHELXL-97
_cell_angle_alpha 67.533(11)
_cell_angle_beta 80.008(10)
_cell_angle_gamma 86.414(9)
_cell_formula_units_Z 1
_cell_length_a 6.1693(7)
_cell_length_b 9.7194(11)
_cell_length_c 11.3573(13)
_cell_measurement_reflns_used 850
_cell_measurement_temperature 150(2)
_cell_measurement_theta_max 28.4611
_cell_measurement_theta_min 3.3464
_cell_volume 619.77(13)
_computing_cell_refinement
;
'Wed Sep 21 15:54:19 2011'
;
_computing_data_collection
;
'Wed Sep 21 15:54:19 2011'
;
_computing_data_reduction
;
'Wed Sep 21 15:54:19 2011'
;
_computing_molecular_graphics 'Bruker SHELXTL'
_computing_publication_material 'Bruker SHELXTL and local programs'
_computing_structure_refinement 'Bruker SHELXTL'
_computing_structure_solution 'SHELXS-97 (Sheldrick, 2008)'
_diffrn_ambient_temperature 150(2)
_diffrn_detector_area_resol_mean 10.3968
_diffrn_measured_fraction_theta_full 0.998
_diffrn_measured_fraction_theta_max 0.809
_diffrn_measurement_device_type 'Xcalibur, Atlas, Gemini ultra'
_diffrn_measurement_method 'thick-slice \w scans'
_diffrn_radiation_monochromator graphite
_diffrn_radiation_source 'sealed tube with Enhance optics'
_diffrn_radiation_type MoK\a
_diffrn_radiation_wavelength 0.71073
_diffrn_reflns_av_R_equivalents 0.0431
_diffrn_reflns_av_sigmaI/netI 0.0732
_diffrn_reflns_limit_h_max 8
_diffrn_reflns_limit_h_min -6
_diffrn_reflns_limit_k_max 13
_diffrn_reflns_limit_k_min -10
_diffrn_reflns_limit_l_max 14
_diffrn_reflns_limit_l_min -12
_diffrn_reflns_number 4481
_diffrn_reflns_theta_full 25.00
_diffrn_reflns_theta_max 28.52
_diffrn_reflns_theta_min 3.35
_exptl_absorpt_coefficient_mu 0.104
_exptl_absorpt_correction_T_max 0.9948
_exptl_absorpt_correction_T_min 0.9846
_exptl_absorpt_correction_type multi-scan
_exptl_absorpt_process_details
;
'Wed Sep 21 15:54:19 2011'
;
_exptl_crystal_colour yellow
_exptl_crystal_density_diffrn 1.443
_exptl_crystal_density_method 'not measured'
_exptl_crystal_description rod
_exptl_crystal_F_000 282
_exptl_crystal_size_max 0.15
_exptl_crystal_size_mid 0.05
_exptl_crystal_size_min 0.05
_refine_diff_density_max 0.260
_refine_diff_density_min -0.229
_refine_diff_density_rms 0.056
_refine_ls_extinction_coef 0.014(3)
_refine_ls_extinction_expression Fc^*^=kFc[1+0.001xFc^2^\l^3^/sin(2\q)]^-1/4^
_refine_ls_extinction_method SHELXL
_refine_ls_goodness_of_fit_ref 1.078
_refine_ls_hydrogen_treatment mixed
_refine_ls_matrix_type full
_refine_ls_number_parameters 187
_refine_ls_number_reflns 2543
_refine_ls_number_restraints 0
_refine_ls_restrained_S_all 1.078
_refine_ls_R_factor_all 0.0952
_refine_ls_R_factor_gt 0.0555
_refine_ls_shift/su_max 0.000
_refine_ls_shift/su_mean 0.000
_refine_ls_structure_factor_coef Fsqd
_refine_ls_weighting_details 'calc w=1/[\s^2^(Fo^2^)+(0.0402P)^2^+0.0355P] where P=(Fo^2^+2Fc^2^)/3'
_refine_ls_weighting_scheme calc
_refine_ls_wR_factor_gt 0.1040
_refine_ls_wR_factor_ref 0.1279
_reflns_number_gt 1693
_reflns_number_total 2543
_reflns_threshold_expression I>2\s(I)
_cod_data_source_file 3d.CIF
_cod_data_source_block acb169_3d
_cod_original_cell_volume 619.77(12)
_cod_database_code 1516094

loop_
_symmetry_equiv_pos_as_xyz
'x, y, z'
'-x, -y, -z'

loop_
_atom_site_label
_atom_site_type_symbol
_atom_site_fract_x
_atom_site_fract_y
_atom_site_fract_z
_atom_site_U_iso_or_equiv
_atom_site_adp_type
_atom_site_occupancy
_atom_site_symmetry_multiplicity
_atom_site_calc_flag
_atom_site_refinement_flags
O1 O 0.5761(2) 0.80070(17) 0.43495(14) 0.0262(4) Uani 1 1 d .
O2 O 0.7894(2) 0.92226(19) 0.24744(15) 0.0309(4) Uani 1 1 d .
O3 O 0.5962(2) 0.87363(16) 0.63196(14) 0.0223(4) Uani 1 1 d .
O4 O 0.8601(2) 0.95000(18) 0.75640(14) 0.0277(4) Uani 1 1 d .
H4 H 0.971(5) 0.993(3) 0.787(3) 0.068(10) Uiso 1 1 d .
C1 C 0.2742(4) 0.6454(3) 0.4675(2) 0.0347(6) Uani 1 1 d .
H1A H 0.1921 0.5956 0.4285 0.052 Uiso 1 1 calc R
H1B H 0.1742 0.7089 0.5014 0.052 Uiso 1 1 calc R
H1C H 0.3388 0.5705 0.5381 0.052 Uiso 1 1 calc R
C2 C 0.4537(4) 0.7391(3) 0.3674(2) 0.0284(6) Uani 1 1 d .
H2A H 0.5510 0.6778 0.3282 0.034 Uiso 1 1 calc R
H2B H 0.3908 0.8199 0.2983 0.034 Uiso 1 1 calc R
C3 C 0.7391(3) 0.8920(3) 0.3637(2) 0.0230(5) Uani 1 1 d .
C4 C 0.8653(3) 0.9492(2) 0.4356(2) 0.0212(5) Uani 1 1 d .
C5 C 0.8021(3) 0.9280(2) 0.5662(2) 0.0200(5) Uani 1 1 d .
C6 C 0.9356(3) 0.9761(2) 0.6302(2) 0.0204(5) Uani 1 1 d .
C7 C 0.5706(3) 0.7252(2) 0.7134(2) 0.0210(5) Uani 1 1 d .
C8 C 0.3548(3) 0.6881(3) 0.7792(2) 0.0238(5) Uani 1 1 d .
H8 H 0.2432 0.7619 0.7660 0.029 Uiso 1 1 calc R
C9 C 0.3069(4) 0.5453(3) 0.8621(2) 0.0265(6) Uani 1 1 d .
H9 H 0.1608 0.5204 0.9066 0.032 Uiso 1 1 calc R
C10 C 0.4697(4) 0.4335(3) 0.8832(2) 0.0236(5) Uani 1 1 d .
C11 C 0.4248(4) 0.2853(3) 0.9705(2) 0.0295(6) Uani 1 1 d .
H11 H 0.2796 0.2581 1.0157 0.035 Uiso 1 1 calc R
C12 C 0.5865(4) 0.1812(3) 0.9908(2) 0.0334(6) Uani 1 1 d .
H12 H 0.5543 0.0825 1.0511 0.040 Uiso 1 1 calc R
C13 C 0.8007(4) 0.2190(3) 0.9230(2) 0.0328(6) Uani 1 1 d .
H13 H 0.9128 0.1456 0.9374 0.039 Uiso 1 1 calc R
C14 C 0.8497(4) 0.3613(3) 0.8359(2) 0.0282(6) Uani 1 1 d .
H14 H 0.9949 0.3850 0.7893 0.034 Uiso 1 1 calc R
C15 C 0.6867(3) 0.4728(3) 0.8148(2) 0.0227(5) Uani 1 1 d .
C16 C 0.7337(3) 0.6227(2) 0.7292(2) 0.0228(5) Uani 1 1 d .
H16 H 0.8784 0.6507 0.6834 0.027 Uiso 1 1 calc R

loop_
_atom_site_aniso_label
_atom_site_aniso_U_11
_atom_site_aniso_U_22
_atom_site_aniso_U_33
_atom_site_aniso_U_23
_atom_site_aniso_U_13
_atom_site_aniso_U_12
O1 0.0233(8) 0.0293(9) 0.0245(9) -0.0083(7) -0.0014(7) -0.0081(7)
O2 0.0262(9) 0.0418(10) 0.0228(9) -0.0115(8) 0.0018(7) -0.0068(8)
O3 0.0154(8) 0.0211(9) 0.0246(8) -0.0044(7) 0.0031(6) -0.0039(7)
O4 0.0243(9) 0.0349(10) 0.0208(9) -0.0092(7) 0.0039(7) -0.0064(8)
C1 0.0277(13) 0.0410(16) 0.0369(15) -0.0165(13) -0.0018(12) -0.0077(12)
C2 0.0262(13) 0.0295(14) 0.0303(13) -0.0117(11) -0.0045(11) -0.0043(11)
C3 0.0172(11) 0.0230(12) 0.0261(13) -0.0073(10) -0.0014(10) 0.0013(10)
C4 0.0189(11) 0.0183(12) 0.0230(12) -0.0051(9) -0.0016(9) 0.0015(10)
C5 0.0149(11) 0.0173(12) 0.0217(12) -0.0029(9) 0.0025(9) -0.0006(9)
C6 0.0187(11) 0.0211(12) 0.0184(12) -0.0059(9) 0.0009(9) 0.0012(10)
C7 0.0216(12) 0.0242(12) 0.0158(11) -0.0067(9) 0.0011(9) -0.0073(10)
C8 0.0177(12) 0.0295(13) 0.0234(12) -0.0096(10) -0.0016(10) -0.0008(10)
C9 0.0210(12) 0.0371(15) 0.0215(12) -0.0122(11) 0.0022(10) -0.0090(11)
C10 0.0266(13) 0.0262(13) 0.0191(12) -0.0093(10) -0.0021(10) -0.0084(11)
C11 0.0325(14) 0.0286(14) 0.0256(13) -0.0078(11) -0.0020(11) -0.0098(12)
C12 0.0495(16) 0.0254(14) 0.0250(13) -0.0066(11) -0.0085(12) -0.0099(13)
C13 0.0446(16) 0.0275(14) 0.0302(14) -0.0127(11) -0.0133(12) 0.0043(12)
C14 0.0290(13) 0.0304(14) 0.0273(13) -0.0129(11) -0.0043(11) -0.0013(11)
C15 0.0230(12) 0.0238(13) 0.0220(12) -0.0097(10) -0.0026(10) -0.0013(10)
C16 0.0172(11) 0.0265(13) 0.0230(12) -0.0080(10) 0.0000(9) -0.0047(10)

loop_
_atom_type_symbol
_atom_type_description
_atom_type_scat_dispersion_real
_atom_type_scat_dispersion_imag
_atom_type_scat_source
C C 0.0033 0.0016 'International Tables Vol C Tables 4.2.6.8 and 6.1.1.4'
H H 0.0000 0.0000 'International Tables Vol C Tables 4.2.6.8 and 6.1.1.4'
O O 0.0106 0.0060 'International Tables Vol C Tables 4.2.6.8 and 6.1.1.4'

loop_
_geom_angle_atom_site_label_1
_geom_angle_atom_site_label_2
_geom_angle_atom_site_label_3
_geom_angle
_geom_angle_site_symmetry_1
_geom_angle_site_symmetry_3
C2 O1 C3 116.35(17) . .
C5 O3 C7 119.84(15) . .
H4 O4 C6 106.9(17) . .
H1A C1 H1B 109.5 . .
H1A C1 H1C 109.5 . .
H1A C1 C2 109.5 . .
H1B C1 H1C 109.5 . .
H1B C1 C2 109.5 . .
H1C C1 C2 109.5 . .
O1 C2 C1 105.93(18) . .
O1 C2 H2A 110.5 . .
O1 C2 H2B 110.5 . .
C1 C2 H2A 110.5 . .
C1 C2 H2B 110.5 . .
H2A C2 H2B 108.7 . .
O1 C3 O2 122.4(2) . .
O1 C3 C4 115.18(19) . .
O2 C3 C4 122.3(2) . .
C3 C4 C5 124.0(2) . .
C3 C4 C6 117.70(19) . 2_776
C5 C4 C6 118.2(2) . 2_776
O3 C5 C4 121.3(2) . .
O3 C5 C6 117.26(19) . .
C4 C5 C6 121.1(2) . .
O4 C6 C4 122.8(2) . 2_776
O4 C6 C5 116.55(19) . .
C4 C6 C5 120.65(19) 2_776 .
O3 C7 C8 113.41(18) . .
O3 C7 C16 124.66(19) . .
C8 C7 C16 121.9(2) . .
C7 C8 H8 120.3 . .
C7 C8 C9 119.4(2) . .
H8 C8 C9 120.3 . .
C8 C9 H9 119.3 . .
C8 C9 C10 121.5(2) . .
H9 C9 C10 119.3 . .
C9 C10 C11 122.5(2) . .
C9 C10 C15 118.4(2) . .
C11 C10 C15 119.2(2) . .
C10 C11 H11 119.5 . .
C10 C11 C12 121.0(2) . .
H11 C11 C12 119.5 . .
C11 C12 H12 119.9 . .
C11 C12 C13 120.1(2) . .
H12 C12 C13 119.9 . .
C12 C13 H13 119.7 . .
C12 C13 C14 120.5(2) . .
H13 C13 C14 119.7 . .
C13 C14 H14 119.7 . .
C13 C14 C15 120.6(2) . .
H14 C14 C15 119.7 . .
C10 C15 C14 118.5(2) . .
C10 C15 C16 119.3(2) . .
C14 C15 C16 122.1(2) . .
C7 C16 C15 119.5(2) . .
C7 C16 H16 120.2 . .
C15 C16 H16 120.2 . .

loop_
_geom_bond_atom_site_label_1
_geom_bond_atom_site_label_2
_geom_bond_distance
_geom_bond_site_symmetry_2
O1 C2 1.457(3) .
O1 C3 1.317(3) .
O2 C3 1.224(2) .
O3 C5 1.380(2) .
O3 C7 1.386(2) .
O4 H4 1.00(3) .
O4 C6 1.357(2) .
C1 H1A 0.980 .
C1 H1B 0.980 .
C1 H1C 0.980 .
C1 C2 1.499(3) .
C2 H2A 0.990 .
C2 H2B 0.990 .
C3 C4 1.484(3) .
C4 C5 1.404(3) .
C4 C6 1.404(3) 2_776
C5 C6 1.393(3) .
C6 C4 1.404(3) 2_776
C7 C8 1.403(3) .
C7 C16 1.356(3) .
C8 H8 0.950 .
C8 C9 1.362(3) .
C9 H9 0.950 .
C9 C10 1.413(3) .
C10 C11 1.413(3) .
C10 C15 1.421(3) .
C11 H11 0.950 .
C11 C12 1.359(3) .
C12 H12 0.950 .
C12 C13 1.402(3) .
C13 H13 0.950 .
C13 C14 1.373(3) .
C14 H14 0.950 .
C14 C15 1.411(3) .
C15 C16 1.423(3) .
C16 H16 0.950 .

loop_
_geom_hbond_atom_site_label_D
_geom_hbond_atom_site_label_H
_geom_hbond_atom_site_label_A
_geom_hbond_distance_DH
_geom_hbond_distance_HA
_geom_hbond_distance_DA
_geom_hbond_angle_DHA
_geom_hbond_site_symmetry_A
O4 H4 O2 1.00(3) 1.65(3) 2.546(2) 147(3) 2_776

loop_
_geom_torsion_atom_site_label_1
_geom_torsion_atom_site_label_2
_geom_torsion_atom_site_label_3
_geom_torsion_atom_site_label_4
_geom_torsion
_geom_torsion_site_symmetry_1
_geom_torsion_site_symmetry_4
C3 O1 C2 C1 -177.71(18) . .
C2 O1 C3 O2 -1.3(3) . .
C2 O1 C3 C4 -178.11(16) . .
O1 C3 C4 C5 -9.0(3) . .
O1 C3 C4 C6 168.37(18) . 2_776
O2 C3 C4 C5 174.2(2) . .
O2 C3 C4 C6 -8.4(3) . 2_776
C7 O3 C5 C4 100.9(2) . .
C7 O3 C5 C6 -85.9(2) . .
C3 C4 C5 O3 -11.3(3) . .
C3 C4 C5 C6 175.75(19) . .
C6 C4 C5 O3 171.27(17) 2_776 .
C6 C4 C5 C6 -1.7(3) 2_776 .
O3 C5 C6 O4 7.0(3) . .
O3 C5 C6 C4 -171.51(17) . 2_776
C4 C5 C6 O4 -179.80(18) . .
C4 C5 C6 C4 1.7(3) . 2_776
C5 O3 C7 C8 176.57(18) . .
C5 O3 C7 C16 -4.2(3) . .
O3 C7 C8 C9 179.72(19) . .
C16 C7 C8 C9 0.4(3) . .
C7 C8 C9 C10 -0.1(3) . .
C8 C9 C10 C11 178.8(2) . .
C8 C9 C10 C15 -0.5(3) . .
C9 C10 C11 C12 -178.5(2) . .
C15 C10 C11 C12 0.8(3) . .
C10 C11 C12 C13 -1.2(3) . .
C11 C12 C13 C14 0.2(4) . .
C12 C13 C14 C15 1.2(3) . .
C13 C14 C15 C10 -1.6(3) . .
C13 C14 C15 C16 177.4(2) . .
C9 C10 C15 C14 179.93(19) . .
C9 C10 C15 C16 0.9(3) . .
C11 C10 C15 C14 0.6(3) . .
C11 C10 C15 C16 -178.5(2) . .
O3 C7 C16 C15 -179.29(19) . .
C8 C7 C16 C15 -0.1(3) . .
C10 C15 C16 C7 -0.6(3) . .
C14 C15 C16 C7 -179.61(19) . .
